data_7709767
loop_
_publ_author_name
'Stevanovi\'c, Nevena Lj.'
'Kljun, Jakob'
'Aleksic, Ivana'
'Bogojevic, Sanja Skaro'
'Milivojevic, Dusan'
'Veselinovic, Aleksandar'
'Turel, Iztok'
'Djuran, Milo\<s I.'
'Nikodinovic-Runic, Jasmina'
'Gli\<si\'c, Biljana \/D.'

_publ_section_title
;
 Clinically used antifungal azoles as ligands for gold(iii) complexes: the
 influence of the Au(iii) ion on the antimicrobial activity of the complex
;
_journal_name_full 'Dalton Transactions'
_journal_paper_doi 10.1039/D2DT00411A
_journal_year 2022
_chemical_formula_moiety 'C22 H17 Au Cl4 N2'
_chemical_formula_sum 'C22 H17 Au Cl4 N2'
_chemical_formula_weight 648.14
_space_group_crystal_system monoclinic
_space_group_IT_number 14
_space_group_name_Hall '-P 2yn'
_space_group_name_H-M_alt 'P 1 21/n 1'
_atom_sites_solution_hydrogens geom
_atom_sites_solution_primary dual
_audit_creation_date 2020-09-25
_audit_creation_method
;
Olex2 1.2
(compiled 2018.05.29 svn.r3508 for OlexSys, GUI svn.r5506)
;
_audit_update_record
;
2021-07-27 deposited with the CCDC.	2022-03-09 downloaded from the CCDC.
;
_cell_angle_alpha 90
_cell_angle_beta 100.300(4)
_cell_angle_gamma 90
_cell_formula_units_Z 4
_cell_length_a 9.4310(4)
_cell_length_b 18.1660(7)
_cell_length_c 12.7936(6)
_cell_measurement_reflns_used 7505
_cell_measurement_temperature 150.00(10)
_cell_measurement_theta_max 30.2460
_cell_measurement_theta_min 3.1150
_cell_volume 2156.52(16)
_computing_cell_refinement 'CrysAlisPro 1.171.39.46e (Rigaku OD, 2018)'
_computing_data_collection 'CrysAlisPro 1.171.39.46e (Rigaku OD, 2018)'
_computing_data_reduction 'CrysAlisPro 1.171.39.46e (Rigaku OD, 2018)'
_computing_molecular_graphics 'Olex2 (Dolomanov et al., 2009)'
_computing_publication_material 'Olex2 (Dolomanov et al., 2009)'
_computing_structure_refinement 'ShelXL (Sheldrick, 2015)'
_computing_structure_solution 'ShelXT (Sheldrick, 2015)'
_diffrn_ambient_environment N~2~
_diffrn_ambient_temperature 150.00(10)
_diffrn_detector 'CCD plate'
_diffrn_detector_area_resol_mean 5.2466
_diffrn_detector_type Atlas
_diffrn_measured_fraction_theta_full 0.999
_diffrn_measured_fraction_theta_max 0.999
_diffrn_measurement_details
;
List of Runs (angles in degrees, time in seconds):

  # Type    Start    End  Width  t~exp~   \w     \q     \k     \f   Frames
#--------------------------------------------------------------------------
  1  \w    -59.00  44.00   1.00   11.11    --   14.52 -57.00  60.00  103
  2  \w    -15.00  88.00   1.00   11.11    --   14.52  57.00-150.00  103
  3  \w    -64.00   7.00   1.00   11.11    --   14.52 -77.00-180.00   71
;
_diffrn_measurement_device 'four-circle diffractometer'
_diffrn_measurement_device_type 'SuperNova, Dual, Cu at home/near, Atlas'
_diffrn_measurement_method '\w scans'
_diffrn_orient_matrix_type 'CrysAlisPro convention (1999,Acta A55,543-557)'
_diffrn_orient_matrix_UB_11 0.0227236000
_diffrn_orient_matrix_UB_12 -0.0363732000
_diffrn_orient_matrix_UB_13 0.0146183000
_diffrn_orient_matrix_UB_21 -0.0088177000
_diffrn_orient_matrix_UB_22 0.0071522000
_diffrn_orient_matrix_UB_23 0.0529914000
_diffrn_orient_matrix_UB_31 -0.0724346000
_diffrn_orient_matrix_UB_32 -0.0122464000
_diffrn_orient_matrix_UB_33 -0.0124082000
_diffrn_radiation_monochromator mirror
_diffrn_radiation_probe x-ray
_diffrn_radiation_type MoK\a
_diffrn_radiation_wavelength 0.71073
_diffrn_reflns_av_R_equivalents 0.0247
_diffrn_reflns_av_unetI/netI 0.0242
_diffrn_reflns_Laue_measured_fraction_full 0.999
_diffrn_reflns_Laue_measured_fraction_max 0.999
_diffrn_reflns_limit_h_max 11
_diffrn_reflns_limit_h_min -11
_diffrn_reflns_limit_k_max 22
_diffrn_reflns_limit_k_min -21
_diffrn_reflns_limit_l_max 15
_diffrn_reflns_limit_l_min -11
_diffrn_reflns_number 13267
_diffrn_reflns_point_group_measured_fraction_full 0.999
_diffrn_reflns_point_group_measured_fraction_max 0.999
_diffrn_reflns_theta_full 25.242
_diffrn_reflns_theta_max 25.681
_diffrn_reflns_theta_min 2.465
_diffrn_source 'micro-focus sealed X-ray tube'
_diffrn_source_type 'SuperNova (Mo) X-ray Source'
_exptl_absorpt_coefficient_mu 7.329
_exptl_absorpt_correction_T_max 1.00000
_exptl_absorpt_correction_T_min 0.43418
_exptl_absorpt_correction_type multi-scan
_exptl_absorpt_process_details
;
CrysAlisPro 1.171.39.46e (Rigaku Oxford Diffraction, 2018)
Empirical absorption correction using spherical harmonics,
 implemented in SCALE3 ABSPACK scaling algorithm.
;
_exptl_crystal_colour 'clear light yellow'
_exptl_crystal_colour_lustre clear
_exptl_crystal_colour_modifier light
_exptl_crystal_colour_primary yellow
_exptl_crystal_density_diffrn 1.996
_exptl_crystal_description block
_exptl_crystal_F_000 1240
_exptl_crystal_size_max 0.6
_exptl_crystal_size_mid 0.5
_exptl_crystal_size_min 0.4
_refine_diff_density_max 1.059
_refine_diff_density_min -1.076
_refine_diff_density_rms 0.101
_refine_ls_extinction_method none
_refine_ls_goodness_of_fit_ref 1.055
_refine_ls_hydrogen_treatment constr
_refine_ls_matrix_type full
_refine_ls_number_parameters 262
_refine_ls_number_reflns 4091
_refine_ls_number_restraints 0
_refine_ls_restrained_S_all 1.055
_refine_ls_R_factor_all 0.0289
_refine_ls_R_factor_gt 0.0231
_refine_ls_shift/su_max 0.002
_refine_ls_shift/su_mean 0.000
_refine_ls_structure_factor_coef Fsqd
_refine_ls_weighting_details 'w=1/[\s^2^(Fo^2^)+(0.0257P)^2^+2.2760P] where P=(Fo^2^+2Fc^2^)/3'
_refine_ls_weighting_scheme calc
_refine_ls_wR_factor_gt 0.0535
_refine_ls_wR_factor_ref 0.0561
_reflns_Friedel_coverage 0.000
_reflns_number_gt 3591
_reflns_number_total 4091
_reflns_threshold_expression 'I > 2\s(I)'
_cod_data_source_file d2dt00411a2.cif
_cod_data_source_block mob771
_cod_database_code 7709767
_shelx_shelxl_version_number 2018/3
_chemical_oxdiff_formula 'C22 H17 N3 Cl4 Au1'
_shelx_space_group_comment
;
The symmetry employed for this shelxl refinement is uniquely defined
by the following loop, which should always be used as a source of
symmetry information in preference to the above space-group names.
They are only intended as comments.
;
_shelx_estimated_absorpt_t_max 0.158
_shelx_estimated_absorpt_t_min 0.096
_reflns_odcompleteness_completeness 99.88
_reflns_odcompleteness_iscentric 1
_reflns_odcompleteness_theta 27.50
_olex2_refinement_description
;
1. Fixed Uiso
 At 1.2 times of:
  All C(H) groups
2.a Aromatic/amide H refined with riding coordinates:
 C2(H2), C4(H4), C5(H5), C18(H18), C14(H14), C15(H15), C9(H9), C12(H12),
 C17(H17), C23(H23), C10(H10), C16(H16), C20(H20), C24(H24), C11(H11), C22(H22),
  C21(H21)
;
_olex2_submission_special_instructions 'No special instructions were received'
_oxdiff_exptl_absorpt_empirical_details
;
Empirical correction (ABSPACK) includes:
- Absorption correction using spherical harmonics
- Frame scaling
;
_oxdiff_exptl_absorpt_empirical_full_max 1.842
_oxdiff_exptl_absorpt_empirical_full_min 0.714

loop_
_space_group_symop_operation_xyz
'x, y, z'
'-x+1/2, y+1/2, -z+1/2'
'-x, -y, -z'
'x-1/2, -y-1/2, z-1/2'

loop_
_atom_site_label
_atom_site_type_symbol
_atom_site_fract_x
_atom_site_fract_y
_atom_site_fract_z
_atom_site_U_iso_or_equiv
_atom_site_adp_type
_atom_site_occupancy
_atom_site_site_symmetry_order
_atom_site_calc_flag
_atom_site_refinement_flags_posn
_atom_site_refinement_flags_adp
_atom_site_refinement_flags_occupancy
_atom_site_disorder_assembly
_atom_site_disorder_group
Au1 Au 0.83240(2) 0.50220(2) 0.58027(2) 0.01907(6) Uani 1 1 d . . . . .
Cl2 Cl 0.97355(10) 0.47334(5) 0.73618(7) 0.0285(2) Uani 1 1 d . . . . .
Cl1 Cl 0.76091(11) 0.60856(5) 0.64984(8) 0.0316(2) Uani 1 1 d . . . . .
Cl8 Cl 0.43933(10) 0.67968(5) 0.40131(8) 0.0316(2) Uani 1 1 d . . . . .
N3 N 0.7089(3) 0.52900(16) 0.4398(2) 0.0196(6) Uani 1 1 d . . . . .
N1 N 0.6298(3) 0.59107(14) 0.2965(2) 0.0167(6) Uani 1 1 d . . . . .
C2 C 0.7279(4) 0.58888(18) 0.3854(3) 0.0200(7) Uani 1 1 d . . . . .
H2 H 0.798988 0.624110 0.405961 0.024 Uiso 1 1 calc R . . . .
C8 C 0.3635(4) 0.67580(19) 0.2666(3) 0.0224(8) Uani 1 1 d . . . . .
C7 C 0.4460(4) 0.66324(18) 0.1873(3) 0.0203(7) Uani 1 1 d . . . . .
C4 C 0.5942(4) 0.49086(19) 0.3845(3) 0.0238(8) Uani 1 1 d . . . . .
H4 H 0.557957 0.446314 0.404047 0.029 Uiso 1 1 calc R . . . .
C13 C 0.6904(4) 0.72080(18) 0.2515(3) 0.0182(7) Uani 1 1 d . . . . .
C5 C 0.5441(4) 0.53029(19) 0.2965(3) 0.0223(8) Uani 1 1 d . . . . .
H5 H 0.465043 0.518302 0.244735 0.027 Uiso 1 1 calc R . . . .
C18 C 0.8399(4) 0.71957(19) 0.2773(3) 0.0224(8) Uani 1 1 d . . . . .
H18 H 0.888895 0.675236 0.275948 0.027 Uiso 1 1 calc R . . . .
C14 C 0.6199(4) 0.78812(18) 0.2502(3) 0.0222(8) Uani 1 1 d . . . . .
H14 H 0.520032 0.790054 0.231833 0.027 Uiso 1 1 calc R . . . .
C6 C 0.6084(4) 0.64951(18) 0.2123(3) 0.0171(7) Uani 1 1 d . . . . .
C15 C 0.6972(4) 0.85210(19) 0.2759(3) 0.0289(9) Uani 1 1 d . . . . .
H15 H 0.649121 0.896896 0.274408 0.035 Uiso 1 1 calc R . . . .
C9 C 0.2167(4) 0.6876(2) 0.2423(3) 0.0286(9) Uani 1 1 d . . . . .
H9 H 0.164124 0.693803 0.296648 0.034 Uiso 1 1 calc R . . . .
C12 C 0.3725(4) 0.6661(2) 0.0828(3) 0.0252(8) Uani 1 1 d . . . . .
H12 H 0.423318 0.657984 0.027940 0.030 Uiso 1 1 calc R . . . .
C19 C 0.6709(4) 0.62126(18) 0.1156(3) 0.0183(7) Uani 1 1 d . . . . .
C17 C 0.9163(4) 0.7834(2) 0.3048(3) 0.0275(9) Uani 1 1 d . . . . .
H17 H 1.016097 0.781876 0.324041 0.033 Uiso 1 1 calc R . . . .
C23 C 0.7580(4) 0.6465(2) -0.0464(3) 0.0323(9) Uani 1 1 d . . . . .
H23 H 0.776509 0.680290 -0.096889 0.039 Uiso 1 1 calc R . . . .
C10 C 0.1473(4) 0.6904(2) 0.1374(3) 0.0313(9) Uani 1 1 d . . . . .
H10 H 0.048526 0.698752 0.121010 0.038 Uiso 1 1 calc R . . . .
C16 C 0.8443(5) 0.8500(2) 0.3038(3) 0.0309(9) Uani 1 1 d . . . . .
H16 H 0.895755 0.893159 0.321951 0.037 Uiso 1 1 calc R . . . .
C20 C 0.7032(4) 0.5479(2) 0.1027(3) 0.0316(9) Uani 1 1 d . . . . .
H20 H 0.685310 0.513630 0.152853 0.038 Uiso 1 1 calc R . . . .
C24 C 0.7002(4) 0.6707(2) 0.0393(3) 0.0265(8) Uani 1 1 d . . . . .
H24 H 0.680756 0.720529 0.046051 0.032 Uiso 1 1 calc R . . . .
C11 C 0.2254(4) 0.6808(2) 0.0579(3) 0.0313(9) Uani 1 1 d . . . . .
H11 H 0.180211 0.683985 -0.012747 0.038 Uiso 1 1 calc R . . . .
C22 C 0.7886(5) 0.5735(2) -0.0582(3) 0.0368(10) Uani 1 1 d . . . . .
H22 H 0.827234 0.557469 -0.116251 0.044 Uiso 1 1 calc R . . . .
C21 C 0.7612(6) 0.5247(2) 0.0171(4) 0.0428(11) Uani 1 1 d . . . . .
H21 H 0.782073 0.475102 0.010310 0.051 Uiso 1 1 calc R . . . .
Cl3 Cl 0.89779(10) 0.39599(5) 0.50620(7) 0.0271(2) Uani 1 1 d . . . . .

loop_
_atom_site_aniso_label
_atom_site_aniso_U_11
_atom_site_aniso_U_22
_atom_site_aniso_U_33
_atom_site_aniso_U_23
_atom_site_aniso_U_13
_atom_site_aniso_U_12
Au1 0.02122(9) 0.01909(9) 0.01679(9) 0.00289(5) 0.00307(6) -0.00048(5)
Cl2 0.0359(5) 0.0259(4) 0.0209(5) 0.0033(4) -0.0026(4) 0.0011(4)
Cl1 0.0383(5) 0.0268(5) 0.0289(5) -0.0046(4) 0.0034(4) 0.0053(4)
Cl8 0.0317(5) 0.0420(5) 0.0221(5) -0.0007(4) 0.0072(4) 0.0081(4)
N3 0.0217(15) 0.0202(15) 0.0160(15) 0.0033(13) 0.0006(12) 0.0004(13)
N1 0.0165(14) 0.0144(14) 0.0189(15) 0.0019(12) 0.0024(12) 0.0020(11)
C2 0.0215(18) 0.0189(17) 0.0201(19) 0.0010(14) 0.0050(15) 0.0003(14)
C8 0.0247(19) 0.0209(17) 0.0207(19) 0.0052(15) 0.0021(15) 0.0013(15)
C7 0.0219(18) 0.0181(17) 0.0206(19) 0.0016(15) 0.0033(15) 0.0006(14)
C4 0.023(2) 0.0216(19) 0.027(2) 0.0013(15) 0.0050(17) -0.0030(15)
C13 0.0234(18) 0.0173(17) 0.0135(17) 0.0002(14) 0.0021(14) 0.0002(14)
C5 0.0245(19) 0.0193(17) 0.021(2) -0.0031(15) -0.0005(16) -0.0045(15)
C18 0.0261(19) 0.0176(17) 0.024(2) -0.0001(15) 0.0059(16) 0.0032(15)
C14 0.0271(19) 0.0198(18) 0.0185(19) 0.0006(15) 0.0004(15) 0.0030(15)
C6 0.0187(17) 0.0143(16) 0.0178(18) 0.0001(14) 0.0019(14) 0.0013(13)
C15 0.042(2) 0.0163(18) 0.028(2) -0.0005(16) 0.0049(18) 0.0061(17)
C9 0.025(2) 0.030(2) 0.034(2) 0.0015(17) 0.0109(18) 0.0049(16)
C12 0.0257(19) 0.0253(19) 0.025(2) -0.0011(16) 0.0044(16) 0.0025(16)
C19 0.0186(17) 0.0199(17) 0.0154(18) -0.0004(14) 0.0009(14) 0.0009(14)
C17 0.027(2) 0.027(2) 0.027(2) 0.0003(17) 0.0020(17) -0.0056(16)
C23 0.030(2) 0.045(2) 0.024(2) 0.0061(19) 0.0097(17) 0.0026(19)
C10 0.0180(19) 0.037(2) 0.037(2) 0.0016(19) -0.0010(17) 0.0057(17)
C16 0.046(3) 0.0188(18) 0.028(2) -0.0027(16) 0.0051(19) -0.0080(17)
C20 0.044(2) 0.0233(19) 0.029(2) 0.0012(17) 0.0118(19) 0.0024(18)
C24 0.028(2) 0.0259(19) 0.027(2) 0.0020(16) 0.0069(17) 0.0036(16)
C11 0.031(2) 0.034(2) 0.026(2) -0.0017(18) -0.0034(18) 0.0047(18)
C22 0.039(2) 0.047(2) 0.025(2) -0.007(2) 0.0088(19) 0.011(2)
C21 0.064(3) 0.028(2) 0.039(3) -0.007(2) 0.016(2) 0.013(2)
Cl3 0.0307(5) 0.0249(4) 0.0255(5) -0.0010(4) 0.0039(4) 0.0032(4)

loop_
_atom_type_symbol
_atom_type_description
_atom_type_scat_dispersion_real
_atom_type_scat_dispersion_imag
_atom_type_scat_source
C C 0.0033 0.0016 'International Tables Vol C Tables 4.2.6.8 and 6.1.1.4'
H H 0.0000 0.0000 'International Tables Vol C Tables 4.2.6.8 and 6.1.1.4'
Au Au -2.0133 8.8022 'International Tables Vol C Tables 4.2.6.8 and 6.1.1.4'
Cl Cl 0.1484 0.1585 'International Tables Vol C Tables 4.2.6.8 and 6.1.1.4'
N N 0.0061 0.0033 'International Tables Vol C Tables 4.2.6.8 and 6.1.1.4'

loop_
_geom_angle_atom_site_label_1
_geom_angle_atom_site_label_2
_geom_angle_atom_site_label_3
_geom_angle
_geom_angle_site_symmetry_1
_geom_angle_site_symmetry_3
_geom_angle_publ_flag
Cl2 Au1 Cl1 91.19(4) . . ?
Cl2 Au1 Cl3 90.58(3) . . ?
Cl1 Au1 Cl3 178.15(3) . . ?
N3 Au1 Cl2 178.99(9) . . ?
N3 Au1 Cl1 88.82(9) . . ?
N3 Au1 Cl3 89.42(9) . . ?
C2 N3 Au1 123.8(3) . . ?
C2 N3 C4 108.3(3) . . ?
C4 N3 Au1 127.9(2) . . ?
C2 N1 C5 107.2(3) . . ?
C2 N1 C6 128.2(3) . . ?
C5 N1 C6 124.5(3) . . ?
N3 C2 N1 109.6(3) . . ?
C7 C8 Cl8 122.5(3) . . ?
C9 C8 Cl8 115.7(3) . . ?
C9 C8 C7 121.8(3) . . ?
C8 C7 C6 122.7(3) . . ?
C12 C7 C8 116.3(3) . . ?
C12 C7 C6 121.0(3) . . ?
C5 C4 N3 106.8(3) . . ?
C18 C13 C14 118.6(3) . . ?
C18 C13 C6 119.4(3) . . ?
C14 C13 C6 121.5(3) . . ?
C4 C5 N1 108.0(3) . . ?
C17 C18 C13 120.6(3) . . ?
C15 C14 C13 120.5(3) . . ?
N1 C6 C7 105.5(3) . . ?
N1 C6 C13 111.4(3) . . ?
N1 C6 C19 108.5(3) . . ?
C7 C6 C13 110.8(3) . . ?
C7 C6 C19 113.5(3) . . ?
C13 C6 C19 107.3(3) . . ?
C16 C15 C14 120.4(3) . . ?
C8 C9 C10 120.3(4) . . ?
C11 C12 C7 122.1(4) . . ?
C20 C19 C6 122.5(3) . . ?
C20 C19 C24 117.6(3) . . ?
C24 C19 C6 119.9(3) . . ?
C18 C17 C16 120.0(4) . . ?
C22 C23 C24 121.1(4) . . ?
C11 C10 C9 119.4(4) . . ?
C15 C16 C17 119.9(4) . . ?
C21 C20 C19 121.1(4) . . ?
C23 C24 C19 120.5(3) . . ?
C10 C11 C12 120.1(4) . . ?
C21 C22 C23 118.6(4) . . ?
C22 C21 C20 121.1(4) . . ?

loop_
_geom_bond_atom_site_label_1
_geom_bond_atom_site_label_2
_geom_bond_distance
_geom_bond_site_symmetry_2
_geom_bond_publ_flag
Au1 Cl2 2.2530(9) . ?
Au1 Cl1 2.2790(9) . ?
Au1 N3 2.019(3) . ?
Au1 Cl3 2.2825(9) . ?
Cl8 C8 1.745(4) . ?
N3 C2 1.321(4) . ?
N3 C4 1.369(5) . ?
N1 C2 1.332(4) . ?
N1 C5 1.369(4) . ?
N1 C6 1.500(4) . ?
C8 C7 1.403(5) . ?
C8 C9 1.380(5) . ?
C7 C6 1.527(5) . ?
C7 C12 1.392(5) . ?
C4 C5 1.347(5) . ?
C13 C18 1.390(5) . ?
C13 C14 1.391(5) . ?
C13 C6 1.545(5) . ?
C18 C17 1.377(5) . ?
C14 C15 1.380(5) . ?
C6 C19 1.549(5) . ?
C15 C16 1.370(6) . ?
C9 C10 1.385(6) . ?
C12 C11 1.392(5) . ?
C19 C20 1.384(5) . ?
C19 C24 1.391(5) . ?
C17 C16 1.386(5) . ?
C23 C24 1.380(5) . ?
C23 C22 1.372(6) . ?
C10 C11 1.369(6) . ?
C20 C21 1.375(6) . ?
C22 C21 1.367(6) . ?
